data_4331278
loop_
_publ_author_name
'Marios Stylianou'
'Vladimiros A. Nikolakis'
'George I. Chilas'
'Tamas Jakusch'
'Tiverios Vaimakis'
'Tamas Kiss'
'Michael P. Sigalas'
'Anastasios D. Keramidas'
'Themistoklis A. Kabanos'

_publ_section_title
;
 Molybdenum(VI) Coordination Chemistry of the N,N-Disubstituted
 Bis(hydroxylamido)-1,3,5-triazine Ligand, H2bihyat. Water-Assisted
 Activation of the MoVI=O Bond and Reversible Dimerization of
 cis-[MoVIO2(bihyat)] to [MoVI2O4(bihyat)2(H2O)2]
;
_journal_name_full 'Inorganic Chemistry'
_journal_page_first 13138
_journal_page_last 13147
_journal_paper_doi 10.1021/ic301282q
_journal_volume 51
_journal_year 2012
_chemical_formula_sum 'C11 H14 D7 Mo N7 O7'
_chemical_formula_weight 466.33
_chemical_name_systematic
;
 ?
;
_space_group_IT_number 2
_symmetry_cell_setting triclinic
_symmetry_space_group_name_Hall '-P 1'
_symmetry_space_group_name_H-M 'P -1'
_atom_sites_solution_hydrogens geom
_atom_sites_solution_primary direct
_atom_sites_solution_secondary difmap
_audit_creation_method SHELXL-97
_cell_angle_alpha 99.284(5)
_cell_angle_beta 103.021(5)
_cell_angle_gamma 101.044(6)
_cell_formula_units_Z 2
_cell_length_a 7.7201(5)
_cell_length_b 9.0995(7)
_cell_length_c 13.0492(8)
_cell_measurement_temperature 100(2)
_cell_volume 856.31(11)
_computing_structure_refinement 'SHELXL-97 (Sheldrick, 1997)'
_diffrn_ambient_temperature 100(2)
_diffrn_measured_fraction_theta_full 0.487
_diffrn_measured_fraction_theta_max 0.487
_diffrn_radiation_monochromator graphite
_diffrn_radiation_source 'fine-focus sealed tube'
_diffrn_radiation_type MoK\a
_diffrn_radiation_wavelength 0.71073
_diffrn_reflns_av_R_equivalents 0.0614
_diffrn_reflns_av_sigmaI/netI 0.0733
_diffrn_reflns_limit_h_max 10
_diffrn_reflns_limit_h_min -7
_diffrn_reflns_limit_k_max 11
_diffrn_reflns_limit_k_min -12
_diffrn_reflns_limit_l_max 17
_diffrn_reflns_limit_l_min -17
_diffrn_reflns_number 2871
_diffrn_reflns_theta_full 28.83
_diffrn_reflns_theta_max 28.83
_diffrn_reflns_theta_min 3.13
_exptl_absorpt_coefficient_mu 0.818
_exptl_crystal_density_diffrn 1.809
_exptl_crystal_F_000 468
_refine_diff_density_max 1.082
_refine_diff_density_min -1.031
_refine_diff_density_rms 0.150
_refine_ls_extinction_method none
_refine_ls_goodness_of_fit_ref 1.119
_refine_ls_hydrogen_treatment mixed
_refine_ls_matrix_type full
_refine_ls_number_parameters 315
_refine_ls_number_reflns 2192
_refine_ls_number_restraints 21
_refine_ls_restrained_S_all 1.116
_refine_ls_R_factor_all 0.0633
_refine_ls_R_factor_gt 0.0555
_refine_ls_shift/su_max 0.000
_refine_ls_shift/su_mean 0.000
_refine_ls_structure_factor_coef Fsqd
_refine_ls_weighting_details 'calc w=1/[\s^2^(Fo^2^)+(0.0929P)^2^+0.0000P] where P=(Fo^2^+2Fc^2^)/3'
_refine_ls_weighting_scheme calc
_refine_ls_wR_factor_gt 0.1411
_refine_ls_wR_factor_ref 0.1502
_reflns_number_gt 1936
_reflns_number_total 2192
_reflns_threshold_expression >2sigma(I)
_cod_data_source_file ic301282q_si_003.cif
_cod_data_source_block shelxl
_cod_original_cell_volume 856.30(10)
_cod_database_code 4331278

loop_
_symmetry_equiv_pos_as_xyz
'x, y, z'
'-x, -y, -z'

loop_
_atom_site_label
_atom_site_type_symbol
_atom_site_fract_x
_atom_site_fract_y
_atom_site_fract_z
_atom_site_U_iso_or_equiv
_atom_site_adp_type
_atom_site_occupancy
_atom_site_symmetry_multiplicity
_atom_site_calc_flag
_atom_site_refinement_flags
Mo Mo 0.48425(7) 0.48750(6) 0.37873(3) 0.0115(2) Uani 1 1 d .
O3 O 0.4076(7) 0.6438(5) 0.3530(3) 0.0176(10) Uani 1 1 d .
O5 O 0.5909(7) 0.2679(5) 0.3963(3) 0.0136(9) Uani 1 1 d D
O6 O 0.5263(7) -0.0044(6) -0.2276(4) 0.0207(11) Uani 1 1 d .
O2 O 0.2399(6) 0.3314(5) 0.2960(3) 0.0140(9) Uani 1 1 d .
O1W O 0.9588(7) 0.2968(6) 0.4364(4) 0.0240(11) Uani 1 1 d D
O1 O 0.7488(7) 0.5625(5) 0.3631(3) 0.0130(9) Uani 1 1 d .
N6 N 0.5012(8) 0.2577(6) -0.0860(4) 0.0152(11) Uani 1 1 d .
N3 N 0.7880(9) 0.5245(7) 0.2643(4) 0.0165(13) Uani 1 1 d .
N4 N 0.3349(8) 0.2666(6) 0.0397(4) 0.0139(12) Uani 1 1 d .
N2 N 0.2005(8) 0.2864(7) 0.1834(4) 0.0169(12) Uani 1 1 d .
O4 O 0.6515(6) 0.5715(5) 0.5203(3) 0.0130(9) Uani 1 1 d .
N5 N 0.6604(8) 0.3883(6) 0.0858(4) 0.0134(11) Uani 1 1 d .
N7 N 0.0614(10) 0.9694(7) 0.3268(5) 0.0285(14) Uani 1 1 d .
N1 N 0.4905(8) 0.4109(6) 0.2189(4) 0.0152(11) Uani 1 1 d .
C4 C 0.0225(10) 0.1867(8) 0.1308(5) 0.0168(13) Uani 1 1 d D
C5 C 0.9742(11) 0.5781(9) 0.2616(6) 0.0206(16) Uani 1 1 d D
C9 C 0.6840(11) 0.0868(9) -0.1472(5) 0.0215(15) Uani 1 1 d .
C11 C 0.1586(10) 1.0126(7) 0.4102(5) 0.0189(13) Uani 1 1 d D
C3 C 0.4996(10) 0.3070(7) 0.0181(5) 0.0137(13) Uani 1 1 d .
C7 C 0.3622(10) -0.0018(9) -0.1931(5) 0.0206(15) Uani 1 1 d .
C8 C 0.6718(10) 0.2531(8) -0.1170(5) 0.0153(13) Uani 1 1 d .
C2 C 0.3400(9) 0.3206(8) 0.1424(5) 0.0139(12) Uani 1 1 d .
C10 C 0.2799(12) 1.0684(9) 0.5173(5) 0.0269(16) Uani 1 1 d D
C1 C 0.6471(9) 0.4394(7) 0.1858(4) 0.0113(12) Uani 1 1 d .
C6 C 0.3393(10) 0.1606(9) -0.1684(5) 0.0170(13) Uani 1 1 d .
H7A H 0.373(12) -0.028(9) -0.111(5) 0.020 Uiso 1 1 d .
H7B H 0.301(12) -0.036(9) -0.244(6) 0.020 Uiso 1 1 d .
H6A H 0.311(11) 0.209(8) -0.254(5) 0.020 Uiso 1 1 d .
H6B H 0.233(11) 0.166(10) -0.145(5) 0.020 Uiso 1 1 d .
H9A H 0.782(10) 0.068(8) -0.169(5) 0.002(16) Uiso 1 1 d .
H9B H 0.694(12) 0.035(8) -0.080(5) 0.016(18) Uiso 1 1 d .
H8A H 0.803(12) 0.320(9) -0.054(5) 0.022(19) Uiso 1 1 d .
H8B H 0.688(11) 0.300(8) -0.175(5) 0.009(16) Uiso 1 1 d .
H5A H 1.023(12) 0.681(3) 0.289(5) 0.03(2) Uiso 1 1 d D
H4A H 0.013(13) 0.160(9) 0.058(2) 0.03(2) Uiso 1 1 d D
H4B H -0.048(14) 0.258(10) 0.133(8) 0.08(4) Uiso 1 1 d D
H5B H 1.036(10) 0.537(9) 0.315(4) 0.03(2) Uiso 1 1 d D
H5C H 0.987(11) 0.573(9) 0.193(3) 0.03(2) Uiso 1 1 d D
H4C H -0.002(15) 0.105(7) 0.164(7) 0.07(3) Uiso 1 1 d D
H10B D 0.230(5) 1.129(5) 0.555(2) 0.03(2) Uiso 1 1 d D
H10C D 0.289(7) 0.987(3) 0.546(3) 0.07(4) Uiso 1 1 d D
H10A D 0.386(3) 1.116(6) 0.513(2) 0.05(3) Uiso 1 1 d D
H5G D 0.525(10) 0.186(7) 0.339(4) 0.04(3) Uiso 1 1 d D
H2Q D 1.036(10) 0.357(9) 0.502(3) 0.05(3) Uiso 1 1 d D
H1W D 1.025(11) 0.316(13) 0.385(5) 0.10(4) Uiso 1 1 d D
H5F D 0.712(5) 0.288(13) 0.391(8) 0.11(5) Uiso 1 1 d D

loop_
_atom_site_aniso_label
_atom_site_aniso_U_11
_atom_site_aniso_U_22
_atom_site_aniso_U_33
_atom_site_aniso_U_23
_atom_site_aniso_U_13
_atom_site_aniso_U_12
Mo 0.0105(3) 0.0112(3) 0.0142(3) 0.0031(2) 0.0051(3) 0.0039(3)
O3 0.019(2) 0.015(2) 0.021(2) 0.0076(17) 0.003(2) 0.010(3)
O5 0.013(2) 0.009(2) 0.018(2) -0.0009(16) 0.004(2) 0.005(2)
O6 0.015(2) 0.017(2) 0.032(2) -0.001(2) 0.011(2) 0.007(3)
O2 0.013(2) 0.017(2) 0.0125(19) 0.0028(16) 0.005(2) 0.003(2)
O1W 0.016(2) 0.026(3) 0.028(2) 0.000(2) 0.005(2) 0.007(3)
O1 0.013(2) 0.014(2) 0.0137(18) 0.0023(16) 0.007(2) 0.003(2)
N6 0.013(3) 0.015(3) 0.020(2) 0.002(2) 0.007(3) 0.007(3)
N3 0.013(3) 0.022(3) 0.012(2) 0.000(2) 0.002(3) 0.004(3)
N4 0.013(3) 0.011(3) 0.016(2) 0.001(2) 0.004(3) 0.000(3)
N2 0.012(3) 0.019(3) 0.014(2) -0.002(2) 0.001(3) -0.003(3)
O4 0.011(2) 0.012(2) 0.0150(19) 0.0038(16) 0.004(2) -0.001(3)
N5 0.015(3) 0.012(2) 0.018(2) 0.004(2) 0.011(3) 0.008(3)
N7 0.030(4) 0.027(3) 0.027(3) 0.005(3) 0.002(3) 0.010(4)
N1 0.013(3) 0.015(3) 0.015(2) 0.003(2) 0.005(3) -0.001(3)
C4 0.013(3) 0.021(3) 0.020(3) 0.007(3) 0.010(3) 0.006(4)
C5 0.017(4) 0.022(4) 0.028(3) 0.001(3) 0.011(3) 0.012(4)
C9 0.021(4) 0.020(4) 0.026(3) 0.000(3) 0.009(3) 0.010(4)
C11 0.017(3) 0.013(3) 0.030(3) 0.008(3) 0.011(3) 0.004(3)
C3 0.020(4) 0.006(3) 0.021(3) 0.006(2) 0.012(3) 0.007(4)
C7 0.015(3) 0.022(4) 0.022(3) -0.002(3) 0.008(3) -0.001(4)
C8 0.014(3) 0.018(3) 0.017(3) 0.005(2) 0.008(3) 0.007(4)
C2 0.013(3) 0.016(3) 0.015(3) 0.007(2) 0.003(3) 0.008(4)
C10 0.028(4) 0.027(4) 0.027(3) 0.007(3) 0.003(4) 0.012(5)
C1 0.013(3) 0.008(3) 0.015(3) 0.003(2) 0.003(3) 0.008(3)
C6 0.012(3) 0.022(3) 0.015(3) 0.000(2) 0.002(3) 0.003(4)

loop_
_atom_type_symbol
_atom_type_description
_atom_type_scat_dispersion_real
_atom_type_scat_dispersion_imag
_atom_type_scat_source
C C 0.0033 0.0016 'International Tables Vol C Tables 4.2.6.8 and 6.1.1.4'
H H 0.0000 0.0000 'International Tables Vol C Tables 4.2.6.8 and 6.1.1.4'
N N 0.0061 0.0033 'International Tables Vol C Tables 4.2.6.8 and 6.1.1.4'
O O 0.0106 0.0060 'International Tables Vol C Tables 4.2.6.8 and 6.1.1.4'
Mo Mo -1.6832 0.6857 'International Tables Vol C Tables 4.2.6.8 and 6.1.1.4'
D D 0.0000 0.0000 'International Tables Vol C Tables 4.2.6.8 and 6.1.1.4'

loop_
_geom_angle_atom_site_label_1
_geom_angle_atom_site_label_2
_geom_angle_atom_site_label_3
_geom_angle
_geom_angle_site_symmetry_1
_geom_angle_site_symmetry_3
O3 Mo O4 100.45(19) . 2_666
O3 Mo O4 100.6(2) . .
O4 Mo O4 74.4(2) 2_666 .
O3 Mo O2 95.0(2) . .
O4 Mo O2 70.35(16) 2_666 .
O4 Mo O2 143.50(16) . .
O3 Mo O1 97.1(2) . .
O4 Mo O1 143.18(17) 2_666 .
O4 Mo O1 70.66(16) . .
O2 Mo O1 139.85(15) . .
O3 Mo N1 93.9(2) . .
O4 Mo N1 139.4(2) 2_666 .
O4 Mo N1 139.6(2) . .
O2 Mo N1 70.77(19) . .
O1 Mo N1 70.3(2) . .
O3 Mo O5 174.29(16) . .
O4 Mo O5 84.28(16) 2_666 .
O4 Mo O5 83.73(17) . .
O2 Mo O5 83.56(17) . .
O1 Mo O5 80.70(17) . .
N1 Mo O5 80.37(18) . .
O3 Mo Mo 103.24(13) . 2_666
O4 Mo Mo 37.22(13) 2_666 2_666
O4 Mo Mo 37.21(12) . 2_666
O2 Mo Mo 107.07(10) . 2_666
O1 Mo Mo 107.13(11) . 2_666
N1 Mo Mo 162.83(16) . 2_666
O5 Mo Mo 82.47(10) . 2_666
C9 O6 C7 111.3(5) . .
N2 O2 Mo 118.8(3) . .
N3 O1 Mo 120.5(4) . .
C3 N6 C8 122.1(6) . .
C3 N6 C6 122.7(6) . .
C8 N6 C6 112.4(5) . .
C1 N3 O1 114.6(6) . .
C1 N3 C5 128.8(5) . .
O1 N3 C5 116.6(5) . .
C2 N4 C3 112.9(6) . .
C2 N2 O2 115.4(5) . .
C2 N2 C4 128.1(5) . .
O2 N2 C4 115.5(5) . .
Mo O4 Mo 105.6(2) 2_666 .
C3 N5 C1 112.9(6) . .
C1 N1 C2 115.2(5) . .
C1 N1 Mo 122.6(5) . .
C2 N1 Mo 122.1(4) . .
H4A C4 H4B 102(8) . .
H4A C4 H4C 115(8) . .
H4B C4 H4C 118(9) . .
H4A C4 N2 109(6) . .
H4B C4 N2 99(7) . .
H4C C4 N2 112(7) . .
H5C C5 H5A 99(6) . .
H5C C5 H5B 127(7) . .
H5A C5 H5B 101(7) . .
H5C C5 N3 113(5) . .
H5A C5 N3 115(6) . .
H5B C5 N3 101(5) . .
H9A C9 H9B 102(6) . .
H9A C9 O6 106(4) . .
H9B C9 O6 106(4) . .
H9A C9 C8 118(5) . .
H9B C9 C8 111(4) . .
O6 C9 C8 112.2(6) . .
N7 C11 C10 179.0(7) . .
N5 C3 N4 128.6(5) . .
N5 C3 N6 116.1(6) . .
N4 C3 N6 115.3(6) . .
H7B C7 H7A 133(8) . .
H7B C7 O6 96(7) . .
H7A C7 O6 113(4) . .
H7B C7 C6 105(7) . .
H7A C7 C6 99(4) . .
O6 C7 C6 110.5(6) . .
H8B C8 H8A 99(6) . .
H8B C8 N6 116(5) . .
H8A C8 N6 116(4) . .
H8B C8 C9 107(4) . .
H8A C8 C9 109(4) . .
N6 C8 C9 109.6(6) . .
N2 C2 N4 123.4(7) . .
N2 C2 N1 111.3(5) . .
N4 C2 N1 125.2(6) . .
N3 C1 N5 122.9(6) . .
N3 C1 N1 112.1(5) . .
N5 C1 N1 125.1(6) . .
H6B C6 H6A 103(6) . .
H6B C6 N6 110(5) . .
H6A C6 N6 112(4) . .
H6B C6 C7 112(5) . .
H6A C6 C7 109(3) . .
N6 C6 C7 109.9(6) . .

loop_
_geom_bond_atom_site_label_1
_geom_bond_atom_site_label_2
_geom_bond_distance
_geom_bond_site_symmetry_2
Mo O3 1.695(4) .
Mo O4 1.938(4) 2_666
Mo O4 1.938(4) .
Mo O2 2.075(5) .
Mo O1 2.093(5) .
Mo N1 2.104(5) .
Mo O5 2.327(4) .
Mo Mo 3.0866(8) 2_666
O6 C9 1.424(9) .
O6 C7 1.440(8) .
O2 N2 1.406(6) .
O1 N3 1.394(6) .
N6 C3 1.365(7) .
N6 C8 1.468(7) .
N6 C6 1.470(9) .
N3 C1 1.323(8) .
N3 C5 1.437(9) .
N4 C2 1.340(7) .
N4 C3 1.358(9) .
N2 C2 1.314(9) .
N2 C4 1.442(9) .
O4 Mo 1.938(4) 2_666
N5 C3 1.346(9) .
N5 C1 1.347(7) .
N7 C11 1.134(9) .
N1 C1 1.366(8) .
N1 C2 1.367(9) .
C4 H4A 0.92(2) .
C4 H4B 0.92(2) .
C4 H4C 0.93(2) .
C5 H5C 0.91(2) .
C5 H5A 0.92(2) .
C5 H5B 0.92(2) .
C9 H9A 0.90(7) .
C9 H9B 1.05(6) .
C9 C8 1.527(9) .
C11 C10 1.445(10) .
C7 H7B 0.70(7) .
C7 H7A 1.12(6) .
C7 C6 1.514(10) .
C8 H8B 0.94(6) .
C8 H8A 1.14(8) .
C6 H6B 0.94(8) .
C6 H6A 1.26(7) .
